data_7003389
loop_
_publ_author_name
'Jones, Cameron'
'Mills, David P.'
'Rose, Richard P.'
'Stasch, Andreas'

_publ_section_title
;
 Synthesis and structural characterisation of group 10 metal(ii) gallyl
 complexes: analogies with platinum diboration catalysts?
;
_journal_issue 33
_journal_name_full 'Dalton Transactions'
_journal_page_first 4395
_journal_page_last 4408
_journal_paper_doi 10.1039/b715895e
_journal_year 2008
_chemical_formula_sum 'C64 H102 Ga2 N4 Ni P2'
_chemical_formula_weight 1187.59
_chemical_name_systematic
;
?
;
_space_group_IT_number 2
_symmetry_cell_setting triclinic
_symmetry_space_group_name_Hall '-P 1'
_symmetry_space_group_name_H-M 'P -1'
_atom_sites_solution_hydrogens geom
_atom_sites_solution_primary direct
_atom_sites_solution_secondary difmap
_audit_creation_method SHELXL-97
_cell_angle_alpha 101.19(3)
_cell_angle_beta 103.22(3)
_cell_angle_gamma 113.31(3)
_cell_formula_units_Z 1
_cell_length_a 10.788(2)
_cell_length_b 12.518(3)
_cell_length_c 13.824(3)
_cell_measurement_temperature 150(2)
_cell_volume 1582.2(9)
_computing_structure_refinement 'SHELXL-97 (Sheldrick, 1997)'
_computing_structure_solution 'SHELXS-97 (Sheldrick, 1990)'
_diffrn_ambient_temperature 150(2)
_diffrn_measured_fraction_theta_full 0.984
_diffrn_measured_fraction_theta_max 0.984
_diffrn_measurement_device_type 'Nonius Kappa CCD'
_diffrn_radiation_monochromator graphite
_diffrn_radiation_source 'fine-focus sealed tube'
_diffrn_radiation_type MoK\a
_diffrn_radiation_wavelength 0.71073
_diffrn_reflns_av_R_equivalents 0.0445
_diffrn_reflns_av_sigmaI/netI 0.0700
_diffrn_reflns_limit_h_max 13
_diffrn_reflns_limit_h_min -13
_diffrn_reflns_limit_k_max 15
_diffrn_reflns_limit_k_min -15
_diffrn_reflns_limit_l_max 17
_diffrn_reflns_limit_l_min -16
_diffrn_reflns_number 11700
_diffrn_reflns_theta_full 26.50
_diffrn_reflns_theta_max 26.50
_diffrn_reflns_theta_min 3.11
_exptl_absorpt_coefficient_mu 1.230
_exptl_absorpt_correction_T_max 0.908
_exptl_absorpt_correction_T_min 0.704
_exptl_absorpt_correction_type multi-scan
_exptl_absorpt_process_details 'Sortav (Blessing, 1995)'
_exptl_crystal_colour red
_exptl_crystal_density_diffrn 1.246
_exptl_crystal_density_method 'not measured'
_exptl_crystal_description block
_exptl_crystal_F_000 634
_exptl_crystal_size_max 0.25
_exptl_crystal_size_mid 0.20
_exptl_crystal_size_min 0.08
_refine_diff_density_max 0.461
_refine_diff_density_min -0.385
_refine_diff_density_rms 0.080
_refine_ls_extinction_method none
_refine_ls_goodness_of_fit_ref 1.035
_refine_ls_hydrogen_treatment constr
_refine_ls_matrix_type full
_refine_ls_number_parameters 342
_refine_ls_number_reflns 6451
_refine_ls_number_restraints 0
_refine_ls_restrained_S_all 1.035
_refine_ls_R_factor_all 0.0633
_refine_ls_R_factor_gt 0.0413
_refine_ls_shift/su_max 0.001
_refine_ls_shift/su_mean 0.000
_refine_ls_structure_factor_coef Fsqd
_refine_ls_weighting_details 'calc w=1/[\s^2^(Fo^2^)+(0.0218P)^2^+0.9960P] where P=(Fo^2^+2Fc^2^)/3'
_refine_ls_weighting_scheme calc
_refine_ls_wR_factor_gt 0.0771
_refine_ls_wR_factor_ref 0.0845
_reflns_number_gt 4982
_reflns_number_total 6451
_reflns_threshold_expression >2sigma(I)
_cod_data_source_file b715895e.txt
_cod_data_source_block compound7
_cod_original_cell_volume 1582.2(6)
_cod_original_sg_symbol_H-M P-1
_cod_database_code 7003389

loop_
_symmetry_equiv_pos_as_xyz
'x, y, z'
'-x, -y, -z'

loop_
_atom_site_label
_atom_site_type_symbol
_atom_site_fract_x
_atom_site_fract_y
_atom_site_fract_z
_atom_site_U_iso_or_equiv
_atom_site_adp_type
_atom_site_occupancy
_atom_site_symmetry_multiplicity
_atom_site_calc_flag
_atom_site_refinement_flags
_atom_site_disorder_assembly
_atom_site_disorder_group
Ga1 Ga 0.56745(3) 0.51972(2) 0.68005(2) 0.01469(9) Uani 1 1 d . . .
Ni1 Ni 0.5000 0.5000 0.5000 0.01424(12) Uani 1 2 d S . .
P1 P 0.40269(7) 0.62218(6) 0.52584(6) 0.01758(16) Uani 1 1 d . . .
N1 N 0.5248(2) 0.41563(18) 0.76477(17) 0.0180(5) Uani 1 1 d . . .
N2 N 0.6700(2) 0.65329(18) 0.80842(16) 0.0154(5) Uani 1 1 d . . .
C1 C 0.5863(3) 0.4868(2) 0.8705(2) 0.0229(6) Uani 1 1 d . . .
H1 H 0.5768 0.4503 0.9243 0.027 Uiso 1 1 calc R . .
C2 C 0.6592(3) 0.6084(2) 0.8929(2) 0.0206(6) Uani 1 1 d . . .
H2 H 0.7019 0.6619 0.9631 0.025 Uiso 1 1 calc R . .
C3 C 0.4742(3) 0.2864(2) 0.7414(2) 0.0169(6) Uani 1 1 d . . .
C4 C 0.3260(3) 0.2062(2) 0.6907(2) 0.0201(6) Uani 1 1 d . . .
C5 C 0.2791(3) 0.0800(2) 0.6639(2) 0.0261(7) Uani 1 1 d . . .
H5 H 0.1800 0.0252 0.6288 0.031 Uiso 1 1 calc R . .
C6 C 0.3756(3) 0.0336(3) 0.6880(2) 0.0301(7) Uani 1 1 d . . .
H6 H 0.3424 -0.0526 0.6682 0.036 Uiso 1 1 calc R . .
C7 C 0.5186(3) 0.1117(3) 0.7400(2) 0.0280(7) Uani 1 1 d . . .
H7 H 0.5828 0.0784 0.7575 0.034 Uiso 1 1 calc R . .
C8 C 0.5720(3) 0.2388(2) 0.7681(2) 0.0217(6) Uani 1 1 d . . .
C9 C 0.2199(3) 0.2578(2) 0.6696(2) 0.0238(6) Uani 1 1 d . . .
H9 H 0.2612 0.3267 0.6415 0.029 Uiso 1 1 calc R . .
C10 C 0.2011(4) 0.3105(3) 0.7718(3) 0.0370(8) Uani 1 1 d . . .
H10A H 0.1592 0.2445 0.8007 0.056 Uiso 1 1 calc R . .
H10B H 0.1372 0.3479 0.7577 0.056 Uiso 1 1 calc R . .
H10C H 0.2947 0.3729 0.8225 0.056 Uiso 1 1 calc R . .
C11 C 0.0736(3) 0.1643(3) 0.5890(3) 0.0435(9) Uani 1 1 d . . .
H11A H 0.0865 0.1264 0.5256 0.065 Uiso 1 1 calc R . .
H11B H 0.0152 0.2056 0.5715 0.065 Uiso 1 1 calc R . .
H11C H 0.0252 0.1008 0.6183 0.065 Uiso 1 1 calc R . .
C12 C 0.7315(3) 0.3216(3) 0.8252(3) 0.0352(8) Uani 1 1 d . . .
H12 H 0.7529 0.4061 0.8225 0.042 Uiso 1 1 calc R . .
C13 C 0.7742(4) 0.3283(3) 0.9404(3) 0.0524(10) Uani 1 1 d . . .
H13A H 0.7224 0.3625 0.9752 0.079 Uiso 1 1 calc R . .
H13B H 0.8777 0.3810 0.9746 0.079 Uiso 1 1 calc R . .
H13C H 0.7499 0.2458 0.9451 0.079 Uiso 1 1 calc R . .
C14 C 0.8232(4) 0.2803(4) 0.7738(4) 0.0603(12) Uani 1 1 d . . .
H14A H 0.8152 0.2031 0.7848 0.091 Uiso 1 1 calc R . .
H14B H 0.9237 0.3433 0.8051 0.091 Uiso 1 1 calc R . .
H14C H 0.7896 0.2679 0.6984 0.091 Uiso 1 1 calc R . .
C15 C 0.7546(3) 0.7831(2) 0.8331(2) 0.0173(6) Uani 1 1 d . . .
C16 C 0.7155(3) 0.8665(2) 0.8865(2) 0.0201(6) Uani 1 1 d . . .
C17 C 0.8026(3) 0.9919(2) 0.9091(2) 0.0259(7) Uani 1 1 d . . .
H17 H 0.7781 1.0489 0.9456 0.031 Uiso 1 1 calc R . .
C18 C 0.9216(3) 1.0354(3) 0.8805(2) 0.0293(7) Uani 1 1 d . . .
H18 H 0.9783 1.1212 0.8967 0.035 Uiso 1 1 calc R . .
C19 C 0.9590(3) 0.9533(2) 0.8277(2) 0.0260(7) Uani 1 1 d . . .
H19 H 1.0416 0.9838 0.8075 0.031 Uiso 1 1 calc R . .
C20 C 0.8779(3) 0.8269(2) 0.8036(2) 0.0196(6) Uani 1 1 d . . .
C21 C 0.5865(3) 0.8264(3) 0.9236(2) 0.0226(6) Uani 1 1 d . . .
H21 H 0.5283 0.7354 0.8919 0.027 Uiso 1 1 calc R . .
C22 C 0.6339(3) 0.8575(3) 1.0428(2) 0.0316(7) Uani 1 1 d . . .
H22A H 0.6935 0.8187 1.0651 0.047 Uiso 1 1 calc R . .
H22B H 0.5491 0.8272 1.0642 0.047 Uiso 1 1 calc R . .
H22C H 0.6894 0.9467 1.0756 0.047 Uiso 1 1 calc R . .
C23 C 0.4896(3) 0.8850(3) 0.8899(2) 0.0321(7) Uani 1 1 d . . .
H23A H 0.5406 0.9734 0.9274 0.048 Uiso 1 1 calc R . .
H23B H 0.4018 0.8478 0.9065 0.048 Uiso 1 1 calc R . .
H23C H 0.4648 0.8713 0.8142 0.048 Uiso 1 1 calc R . .
C24 C 0.9258(3) 0.7385(2) 0.7521(2) 0.0239(6) Uani 1 1 d . . .
H24 H 0.8383 0.6675 0.6976 0.029 Uiso 1 1 calc R . .
C25 C 0.9883(3) 0.6881(3) 0.8319(3) 0.0376(8) Uani 1 1 d . . .
H25A H 1.0761 0.7551 0.8856 0.056 Uiso 1 1 calc R . .
H25B H 1.0108 0.6260 0.7962 0.056 Uiso 1 1 calc R . .
H25C H 0.9181 0.6508 0.8649 0.056 Uiso 1 1 calc R . .
C26 C 1.0318(3) 0.7930(3) 0.6971(3) 0.0417(9) Uani 1 1 d . . .
H26A H 0.9913 0.8261 0.6469 0.063 Uiso 1 1 calc R . .
H26B H 1.0501 0.7288 0.6599 0.063 Uiso 1 1 calc R . .
H26C H 1.1220 0.8589 0.7492 0.063 Uiso 1 1 calc R . .
C27 C 0.3840(3) 0.6759(2) 0.6524(2) 0.0212(6) Uani 1 1 d . . .
H27A H 0.4807 0.7194 0.7065 0.025 Uiso 1 1 calc R . .
H27B H 0.3473 0.7366 0.6484 0.025 Uiso 1 1 calc R . .
C28 C 0.2866(3) 0.5785(3) 0.6888(3) 0.0324(7) Uani 1 1 d . . .
H28A H 0.1970 0.5231 0.6306 0.049 Uiso 1 1 calc R . .
H28B H 0.2654 0.6180 0.7469 0.049 Uiso 1 1 calc R . .
H28C H 0.3348 0.5315 0.7125 0.049 Uiso 1 1 calc R . .
C29 C 0.2191(3) 0.5641(3) 0.4354(2) 0.0280(7) Uani 1 1 d . . .
H29A H 0.2235 0.5603 0.3642 0.034 Uiso 1 1 calc R . .
H29B H 0.1619 0.4789 0.4338 0.034 Uiso 1 1 calc R . .
C30 C 0.1385(3) 0.6368(3) 0.4596(3) 0.0377(8) Uani 1 1 d . . .
H30A H 0.1139 0.6263 0.5224 0.057 Uiso 1 1 calc R . .
H30B H 0.0504 0.6067 0.4001 0.057 Uiso 1 1 calc R . .
H30C H 0.1994 0.7240 0.4720 0.057 Uiso 1 1 calc R . .
C31 C 0.5012(3) 0.7697(2) 0.5080(2) 0.0246(7) Uani 1 1 d . . .
H31A H 0.4928 0.7559 0.4333 0.029 Uiso 1 1 calc R . .
H31B H 0.4562 0.8227 0.5254 0.029 Uiso 1 1 calc R . .
C32 C 0.6588(3) 0.8363(3) 0.5747(3) 0.0412(9) Uani 1 1 d . . .
H32A H 0.6682 0.8527 0.6490 0.062 Uiso 1 1 calc R . .
H32B H 0.7054 0.9140 0.5613 0.062 Uiso 1 1 calc R . .
H32C H 0.7047 0.7851 0.5571 0.062 Uiso 1 1 calc R . .

loop_
_atom_site_aniso_label
_atom_site_aniso_U_11
_atom_site_aniso_U_22
_atom_site_aniso_U_33
_atom_site_aniso_U_23
_atom_site_aniso_U_13
_atom_site_aniso_U_12
Ga1 0.01676(16) 0.01357(15) 0.01401(16) 0.00472(12) 0.00500(13) 0.00724(12)
Ni1 0.0159(3) 0.0144(2) 0.0131(3) 0.0038(2) 0.0044(2) 0.0081(2)
P1 0.0192(4) 0.0171(4) 0.0167(4) 0.0027(3) 0.0047(3) 0.0107(3)
N1 0.0208(12) 0.0139(11) 0.0165(13) 0.0070(10) 0.0040(10) 0.0055(9)
N2 0.0185(12) 0.0131(11) 0.0104(12) 0.0015(9) 0.0042(10) 0.0046(9)
C1 0.0301(16) 0.0237(15) 0.0190(16) 0.0106(13) 0.0083(13) 0.0145(13)
C2 0.0259(16) 0.0217(14) 0.0123(14) 0.0047(12) 0.0050(12) 0.0104(12)
C3 0.0235(15) 0.0155(13) 0.0149(14) 0.0093(12) 0.0087(12) 0.0089(11)
C4 0.0246(15) 0.0202(14) 0.0195(15) 0.0105(13) 0.0098(13) 0.0108(12)
C5 0.0255(16) 0.0187(14) 0.0270(17) 0.0085(13) 0.0056(14) 0.0046(12)
C6 0.042(2) 0.0178(14) 0.0335(19) 0.0110(14) 0.0133(16) 0.0152(14)
C7 0.0356(18) 0.0284(16) 0.0362(19) 0.0195(15) 0.0186(16) 0.0225(15)
C8 0.0217(15) 0.0261(15) 0.0276(17) 0.0189(14) 0.0135(13) 0.0133(12)
C9 0.0202(15) 0.0198(14) 0.0300(18) 0.0098(13) 0.0078(13) 0.0075(12)
C10 0.0348(19) 0.0429(19) 0.049(2) 0.0214(18) 0.0233(17) 0.0248(16)
C11 0.0287(19) 0.0355(19) 0.058(3) 0.0157(18) 0.0041(17) 0.0128(15)
C12 0.0248(17) 0.0328(17) 0.055(2) 0.0266(17) 0.0134(16) 0.0137(14)
C13 0.039(2) 0.046(2) 0.058(3) 0.026(2) -0.0058(19) 0.0136(17)
C14 0.039(2) 0.074(3) 0.106(4) 0.058(3) 0.042(2) 0.040(2)
C15 0.0215(15) 0.0128(13) 0.0098(14) 0.0013(11) -0.0006(11) 0.0048(11)
C16 0.0244(15) 0.0196(14) 0.0133(14) 0.0042(12) 0.0021(12) 0.0101(12)
C17 0.0359(18) 0.0149(14) 0.0242(17) 0.0020(13) 0.0081(14) 0.0122(13)
C18 0.0321(18) 0.0156(14) 0.0316(18) 0.0071(14) 0.0061(15) 0.0057(13)
C19 0.0242(16) 0.0225(15) 0.0224(16) 0.0081(13) 0.0059(13) 0.0030(13)
C20 0.0208(15) 0.0194(14) 0.0116(14) 0.0023(12) 0.0013(12) 0.0061(12)
C21 0.0271(16) 0.0222(15) 0.0187(16) 0.0032(13) 0.0071(13) 0.0134(13)
C22 0.0382(19) 0.0344(17) 0.0230(18) 0.0076(15) 0.0119(15) 0.0173(15)
C23 0.0375(19) 0.0359(18) 0.0264(18) 0.0048(15) 0.0085(15) 0.0236(15)
C24 0.0195(15) 0.0201(14) 0.0230(16) -0.0001(13) 0.0059(13) 0.0044(12)
C25 0.0321(19) 0.0368(18) 0.043(2) 0.0084(17) 0.0071(16) 0.0202(15)
C26 0.036(2) 0.0353(19) 0.047(2) 0.0047(17) 0.0243(18) 0.0079(15)
C27 0.0251(16) 0.0218(14) 0.0202(16) 0.0039(13) 0.0085(13) 0.0151(12)
C28 0.0344(18) 0.0302(17) 0.036(2) 0.0090(15) 0.0186(16) 0.0147(14)
C29 0.0240(16) 0.0306(16) 0.0257(17) 0.0008(14) 0.0026(14) 0.0160(13)
C30 0.0281(18) 0.048(2) 0.035(2) 0.0024(16) 0.0048(15) 0.0234(16)
C31 0.0308(17) 0.0231(15) 0.0252(17) 0.0101(13) 0.0108(14) 0.0158(13)
C32 0.0342(19) 0.0395(19) 0.038(2) 0.0199(17) 0.0067(16) 0.0054(15)

loop_
_atom_type_symbol
_atom_type_description
_atom_type_scat_dispersion_real
_atom_type_scat_dispersion_imag
_atom_type_scat_source
C C 0.0033 0.0016 'International Tables Vol C Tables 4.2.6.8 and 6.1.1.4'
H H 0.0000 0.0000 'International Tables Vol C Tables 4.2.6.8 and 6.1.1.4'
N N 0.0061 0.0033 'International Tables Vol C Tables 4.2.6.8 and 6.1.1.4'
P P 0.1023 0.0942 'International Tables Vol C Tables 4.2.6.8 and 6.1.1.4'
Ni Ni 0.3393 1.1124 'International Tables Vol C Tables 4.2.6.8 and 6.1.1.4'
Ga Ga 0.2307 1.6083 'International Tables Vol C Tables 4.2.6.8 and 6.1.1.4'

loop_
_geom_angle_atom_site_label_1
_geom_angle_atom_site_label_2
_geom_angle_atom_site_label_3
_geom_angle
_geom_angle_site_symmetry_1
_geom_angle_site_symmetry_3
_geom_angle_publ_flag
N1 Ga1 N2 86.47(9) . . ?
N1 Ga1 Ni1 137.40(7) . . ?
N2 Ga1 Ni1 135.63(6) . . ?
P1 Ni1 P1 180.0 2_666 . ?
P1 Ni1 Ga1 89.41(3) 2_666 . ?
P1 Ni1 Ga1 90.59(3) . . ?
P1 Ni1 Ga1 90.59(3) 2_666 2_666 ?
P1 Ni1 Ga1 89.41(3) . 2_666 ?
Ga1 Ni1 Ga1 180.0 . 2_666 ?
C31 P1 C27 99.79(13) . . ?
C31 P1 C29 103.41(14) . . ?
C27 P1 C29 101.30(14) . . ?
C31 P1 Ni1 112.68(10) . . ?
C27 P1 Ni1 122.14(9) . . ?
C29 P1 Ni1 114.93(10) . . ?
C1 N1 C3 117.2(2) . . ?
C1 N1 Ga1 109.56(16) . . ?
C3 N1 Ga1 131.40(18) . . ?
C2 N2 C15 116.9(2) . . ?
C2 N2 Ga1 109.50(16) . . ?
C15 N2 Ga1 133.53(17) . . ?
C2 C1 N1 117.3(2) . . ?
C1 C2 N2 117.1(3) . . ?
C4 C3 C8 120.3(2) . . ?
C4 C3 N1 119.5(2) . . ?
C8 C3 N1 120.2(2) . . ?
C5 C4 C3 118.8(2) . . ?
C5 C4 C9 121.0(2) . . ?
C3 C4 C9 120.2(2) . . ?
C6 C5 C4 120.7(3) . . ?
C7 C6 C5 120.3(3) . . ?
C6 C7 C8 121.6(3) . . ?
C7 C8 C3 118.3(3) . . ?
C7 C8 C12 119.6(2) . . ?
C3 C8 C12 122.1(2) . . ?
C4 C9 C11 113.5(2) . . ?
C4 C9 C10 110.4(2) . . ?
C11 C9 C10 109.6(3) . . ?
C8 C12 C13 111.4(3) . . ?
C8 C12 C14 112.2(3) . . ?
C13 C12 C14 109.3(3) . . ?
C20 C15 C16 120.3(2) . . ?
C20 C15 N2 119.1(2) . . ?
C16 C15 N2 120.6(2) . . ?
C17 C16 C15 118.1(3) . . ?
C17 C16 C21 118.6(2) . . ?
C15 C16 C21 123.3(2) . . ?
C18 C17 C16 122.2(3) . . ?
C17 C18 C19 119.5(3) . . ?
C18 C19 C20 121.3(3) . . ?
C19 C20 C15 118.6(3) . . ?
C19 C20 C24 120.7(2) . . ?
C15 C20 C24 120.6(2) . . ?
C16 C21 C22 111.1(2) . . ?
C16 C21 C23 112.6(2) . . ?
C22 C21 C23 108.7(2) . . ?
C20 C24 C26 114.0(2) . . ?
C20 C24 C25 110.6(2) . . ?
C26 C24 C25 110.1(3) . . ?
C28 C27 P1 116.6(2) . . ?
C30 C29 P1 117.0(2) . . ?
C32 C31 P1 113.48(19) . . ?

loop_
_geom_bond_atom_site_label_1
_geom_bond_atom_site_label_2
_geom_bond_distance
_geom_bond_site_symmetry_2
_geom_bond_publ_flag
Ga1 N1 1.909(2) . ?
Ga1 N2 1.912(2) . ?
Ga1 Ni1 2.3614(7) . ?
Ni1 P1 2.1908(8) 2_666 ?
Ni1 P1 2.1908(8) . ?
Ni1 Ga1 2.3614(7) 2_666 ?
P1 C31 1.829(3) . ?
P1 C27 1.835(3) . ?
P1 C29 1.841(3) . ?
N1 C1 1.398(4) . ?
N1 C3 1.427(3) . ?
N2 C2 1.399(3) . ?
N2 C15 1.434(3) . ?
C1 C2 1.337(4) . ?
C3 C4 1.414(4) . ?
C3 C8 1.417(4) . ?
C4 C5 1.394(4) . ?
C4 C9 1.522(4) . ?
C5 C6 1.388(4) . ?
C6 C7 1.370(4) . ?
C7 C8 1.396(4) . ?
C8 C12 1.519(4) . ?
C9 C11 1.526(4) . ?
C9 C10 1.533(4) . ?
C12 C13 1.528(5) . ?
C12 C14 1.528(5) . ?
C15 C20 1.413(4) . ?
C15 C16 1.416(4) . ?
C16 C17 1.398(4) . ?
C16 C21 1.525(4) . ?
C17 C18 1.365(4) . ?
C18 C19 1.388(4) . ?
C19 C20 1.395(4) . ?
C20 C24 1.520(4) . ?
C21 C22 1.528(4) . ?
C21 C23 1.538(4) . ?
C24 C26 1.528(4) . ?
C24 C25 1.528(4) . ?
C27 C28 1.520(4) . ?
C29 C30 1.530(4) . ?
C31 C32 1.516(4) . ?
